data_1502240
loop_
_publ_author_name
'Li, Shaoyu'
'Luo, Yong'
'Wu, Jie'

_publ_section_title
;
 An efficient approach to fused indolines via a copper(I)-catalyzed
 reaction of sulfonyl azide with 2-ethynylaryl methylenecyclopropane.
;
_journal_issue 12
_journal_name_full 'Organic letters'
_journal_page_first 3190
_journal_page_last 3193
_journal_paper_doi 10.1021/ol2011067
_journal_volume 13
_journal_year 2011
_chemical_formula_sum 'C19 H17 N O2 S'
_chemical_formula_weight 323.40
_chemical_name_systematic
; 
 ? 
;
_space_group_IT_number 33
_symmetry_cell_setting orthorhombic
_symmetry_space_group_name_Hall 'P 2c -2n'
_symmetry_space_group_name_H-M 'P n a 21'
_atom_sites_solution_hydrogens geom
_atom_sites_solution_primary direct
_atom_sites_solution_secondary difmap
_audit_creation_method SHELXL-97
_cell_angle_alpha 90.00
_cell_angle_beta 90.00
_cell_angle_gamma 90.00
_cell_formula_units_Z 4
_cell_length_a 14.780(5)
_cell_length_b 17.617(6)
_cell_length_c 6.080(2)
_cell_measurement_reflns_used 826
_cell_measurement_temperature 293(2)
_cell_measurement_theta_max 24.496
_cell_measurement_theta_min 2.692
_cell_volume 1583.1(9)
_computing_cell_refinement 'Bruker SMART'
_computing_data_collection 'Bruker SMART'
_computing_data_reduction 'Bruker SHELXTL'
_computing_molecular_graphics 'Bruker SHELXTL'
_computing_publication_material 'Bruker SHELXTL'
_computing_structure_refinement 'SHELXL-97 (Sheldrick, 1997)'
_computing_structure_solution 'SHELXS-97 (Sheldrick, 1990)'
_diffrn_ambient_temperature 293(2)
_diffrn_measured_fraction_theta_full 0.999
_diffrn_measured_fraction_theta_max 0.999
_diffrn_measurement_device_type 'CCD area detector'
_diffrn_measurement_method 'phi and omega scans'
_diffrn_radiation_monochromator graphite
_diffrn_radiation_source 'fine-focus sealed tube'
_diffrn_radiation_type MoK\a
_diffrn_radiation_wavelength 0.71073
_diffrn_reflns_av_R_equivalents 0.0864
_diffrn_reflns_av_sigmaI/netI 0.0636
_diffrn_reflns_limit_h_max 17
_diffrn_reflns_limit_h_min -13
_diffrn_reflns_limit_k_max 18
_diffrn_reflns_limit_k_min -20
_diffrn_reflns_limit_l_max 7
_diffrn_reflns_limit_l_min -7
_diffrn_reflns_number 6310
_diffrn_reflns_theta_full 25.00
_diffrn_reflns_theta_max 25.00
_diffrn_reflns_theta_min 1.80
_exptl_absorpt_coefficient_mu 0.214
_exptl_absorpt_correction_T_max 0.9748
_exptl_absorpt_correction_T_min 0.9585
_exptl_absorpt_correction_type multi-scan
_exptl_absorpt_process_details sadabs
_exptl_crystal_colour colorless
_exptl_crystal_density_diffrn 1.357
_exptl_crystal_density_method 'not measured'
_exptl_crystal_description block
_exptl_crystal_F_000 680
_exptl_crystal_size_max 0.20
_exptl_crystal_size_mid 0.15
_exptl_crystal_size_min 0.12
_refine_diff_density_max 0.360
_refine_diff_density_min -0.418
_refine_diff_density_rms 0.054
_refine_ls_abs_structure_details 'Flack H D (1983), Acta Cryst. A39, 876-881'
_refine_ls_abs_structure_Flack 0.09(12)
_refine_ls_extinction_method none
_refine_ls_goodness_of_fit_ref 1.073
_refine_ls_hydrogen_treatment constr
_refine_ls_matrix_type full
_refine_ls_number_parameters 208
_refine_ls_number_reflns 2768
_refine_ls_number_restraints 1
_refine_ls_restrained_S_all 1.073
_refine_ls_R_factor_all 0.0625
_refine_ls_R_factor_gt 0.0586
_refine_ls_shift/su_max 0.000
_refine_ls_shift/su_mean 0.000
_refine_ls_structure_factor_coef Fsqd
_refine_ls_weighting_details 'calc w=1/[\s^2^(Fo^2^)+(0.0994P)^2^+0.0068P] where P=(Fo^2^+2Fc^2^)/3'
_refine_ls_weighting_scheme calc
_refine_ls_wR_factor_gt 0.1498
_refine_ls_wR_factor_ref 0.1533
_reflns_number_gt 2564
_reflns_number_total 2768
_reflns_threshold_expression >2sigma(I)
_cod_data_source_file ol2011067_si_001.cif
_cod_data_source_block a10309a
_cod_depositor_comments
;
The following automatic conversions were performed:

'_symmetry_cell_setting' value 'Orthorhombic' changed to
'orthorhombic' according to
/home/saulius/struct/CIF-dictionaries/cif_core.dic dictionary named
'cif_core.dic' version 2.4.1 from 2010-06-29.

Automatic conversion script
Id: cif_fix_values 1715 2011-07-08 13:25:40Z adriana 
;
_cod_original_cell_volume 1582.9(10)
_cod_original_sg_symbol_H-M Pna2(1)
_cod_database_code 1502240

loop_
_symmetry_equiv_pos_as_xyz
'x, y, z'
'-x, -y, z+1/2'
'x+1/2, -y+1/2, z'
'-x+1/2, y+1/2, z+1/2'

loop_
_atom_site_label
_atom_site_type_symbol
_atom_site_fract_x
_atom_site_fract_y
_atom_site_fract_z
_atom_site_U_iso_or_equiv
_atom_site_adp_type
_atom_site_occupancy
_atom_site_symmetry_multiplicity
_atom_site_calc_flag
_atom_site_refinement_flags
S1 S 0.13792(5) 0.37402(5) 0.49436(16) 0.0508(3) Uani 1 1 d .
O1 O 0.04622(17) 0.35059(16) 0.4598(6) 0.0731(9) Uani 1 1 d .
O2 O 0.1721(2) 0.38469(16) 0.7125(4) 0.0644(7) Uani 1 1 d .
N1 N 0.14768(18) 0.45569(16) 0.3658(5) 0.0479(7) Uani 1 1 d .
C1 C 0.0956(2) 0.4670(2) 0.1569(7) 0.0627(10) Uani 1 1 d .
H1A H 0.0337 0.4815 0.1880 0.075 Uiso 1 1 calc R
H1B H 0.0953 0.4209 0.0698 0.075 Uiso 1 1 calc R
C2 C 0.1448(2) 0.5299(2) 0.0373(6) 0.0561(9) Uani 1 1 d .
H2A H 0.1555 0.5160 -0.1150 0.067 Uiso 1 1 calc R
H2B H 0.1098 0.5764 0.0410 0.067 Uiso 1 1 calc R
C3 C 0.2321(2) 0.53966(17) 0.1564(6) 0.0466(7) Uani 1 1 d .
C4 C 0.2313(2) 0.49595(17) 0.3525(6) 0.0441(7) Uani 1 1 d .
C5 C 0.3008(2) 0.49859(17) 0.4994(6) 0.0470(7) Uani 1 1 d .
H5A H 0.2988 0.4698 0.6275 0.056 Uiso 1 1 calc R
C6 C 0.3761(2) 0.54570(17) 0.4548(6) 0.0471(8) Uani 1 1 d .
C7 C 0.3779(2) 0.58922(19) 0.2571(6) 0.0494(8) Uani 1 1 d .
C8 C 0.3045(3) 0.58465(18) 0.1093(6) 0.0531(9) Uani 1 1 d .
H8A H 0.3056 0.6124 -0.0207 0.064 Uiso 1 1 calc R
C9 C 0.4529(3) 0.6370(2) 0.2195(7) 0.0622(10) Uani 1 1 d .
H9A H 0.4559 0.6655 0.0909 0.075 Uiso 1 1 calc R
C10 C 0.5210(3) 0.6417(3) 0.3701(9) 0.0748(12) Uani 1 1 d .
H10A H 0.5691 0.6744 0.3439 0.090 Uiso 1 1 calc R
C11 C 0.5202(3) 0.5988(2) 0.5615(8) 0.0675(11) Uani 1 1 d .
H11A H 0.5680 0.6020 0.6605 0.081 Uiso 1 1 calc R
C12 C 0.4487(2) 0.5519(2) 0.6035(7) 0.0567(9) Uani 1 1 d .
H12A H 0.4479 0.5236 0.7326 0.068 Uiso 1 1 calc R
C13 C 0.2102(2) 0.30963(18) 0.3615(6) 0.0446(7) Uani 1 1 d .
C14 C 0.1837(2) 0.2741(2) 0.1686(7) 0.0565(9) Uani 1 1 d .
H14A H 0.1258 0.2815 0.1128 0.068 Uiso 1 1 calc R
C15 C 0.2438(2) 0.2280(2) 0.0613(6) 0.0572(9) Uani 1 1 d .
H15A H 0.2265 0.2050 -0.0698 0.069 Uiso 1 1 calc R
C16 C 0.3303(2) 0.21485(17) 0.1438(6) 0.0483(8) Uani 1 1 d .
C17 C 0.3534(2) 0.2493(2) 0.3379(7) 0.0553(9) Uani 1 1 d .
H17A H 0.4103 0.2403 0.3976 0.066 Uiso 1 1 calc R
C18 C 0.2956(2) 0.2964(2) 0.4459(5) 0.0537(9) Uani 1 1 d .
H18A H 0.3134 0.3195 0.5764 0.064 Uiso 1 1 calc R
C19 C 0.3943(3) 0.1643(2) 0.0218(8) 0.0671(11) Uani 1 1 d .
H19A H 0.4505 0.1612 0.1004 0.101 Uiso 1 1 calc R
H19B H 0.4050 0.1846 -0.1224 0.101 Uiso 1 1 calc R
H19C H 0.3685 0.1144 0.0090 0.101 Uiso 1 1 calc R

loop_
_atom_site_aniso_label
_atom_site_aniso_U_11
_atom_site_aniso_U_22
_atom_site_aniso_U_33
_atom_site_aniso_U_23
_atom_site_aniso_U_13
_atom_site_aniso_U_12
S1 0.0474(4) 0.0547(4) 0.0502(5) -0.0015(4) 0.0134(4) -0.0038(3)
O1 0.0485(13) 0.0756(16) 0.095(2) -0.0019(16) 0.0200(15) -0.0115(12)
O2 0.0804(19) 0.0661(15) 0.0466(15) -0.0018(11) 0.0090(14) -0.0069(13)
N1 0.0412(13) 0.0505(15) 0.0521(18) -0.0018(13) 0.0038(13) 0.0021(11)
C1 0.0478(18) 0.081(3) 0.059(2) 0.002(2) -0.005(2) 0.0009(18)
C2 0.064(2) 0.0567(18) 0.048(2) -0.0066(16) -0.0066(17) 0.0090(15)
C3 0.0525(17) 0.0459(16) 0.0413(17) -0.0008(14) 0.0072(17) 0.0106(13)
C4 0.0482(17) 0.0394(15) 0.0446(17) -0.0017(13) 0.0101(16) 0.0066(12)
C5 0.0508(16) 0.0469(14) 0.0434(15) 0.0018(16) 0.0061(17) 0.0042(13)
C6 0.0476(16) 0.0437(15) 0.050(2) -0.0036(14) 0.0094(14) 0.0064(13)
C7 0.0533(18) 0.0456(17) 0.049(2) -0.0015(15) 0.0122(16) 0.0032(15)
C8 0.064(2) 0.0481(16) 0.0466(19) 0.0037(15) 0.0112(18) 0.0085(16)
C9 0.071(2) 0.057(2) 0.058(2) -0.0007(17) 0.021(2) -0.0087(18)
C10 0.064(2) 0.074(2) 0.086(3) -0.018(2) 0.027(3) -0.024(2)
C11 0.055(2) 0.073(2) 0.074(3) -0.016(2) 0.004(2) -0.0100(18)
C12 0.0536(18) 0.0608(19) 0.056(2) -0.0028(17) 0.0024(18) 0.0027(16)
C13 0.0443(16) 0.0467(15) 0.0429(17) 0.0017(13) -0.0037(15) -0.0063(13)
C14 0.0460(17) 0.063(2) 0.061(2) -0.0098(18) -0.0194(18) 0.0008(16)
C15 0.067(2) 0.0543(18) 0.050(2) -0.0132(15) -0.0105(18) -0.0030(16)
C16 0.0493(17) 0.0390(14) 0.057(2) 0.0001(15) 0.0016(18) -0.0037(13)
C17 0.0450(17) 0.0569(19) 0.064(2) -0.0072(18) -0.0186(18) 0.0026(15)
C18 0.0559(18) 0.0565(18) 0.049(2) -0.0093(15) -0.0156(17) 0.0013(16)
C19 0.068(2) 0.0544(18) 0.079(3) -0.014(2) 0.006(2) 0.0031(17)

loop_
_atom_type_symbol
_atom_type_description
_atom_type_scat_dispersion_real
_atom_type_scat_dispersion_imag
_atom_type_scat_source
C C 0.0033 0.0016 'International Tables Vol C Tables 4.2.6.8 and 6.1.1.4'
H H 0.0000 0.0000 'International Tables Vol C Tables 4.2.6.8 and 6.1.1.4'
N N 0.0061 0.0033 'International Tables Vol C Tables 4.2.6.8 and 6.1.1.4'
O O 0.0106 0.0060 'International Tables Vol C Tables 4.2.6.8 and 6.1.1.4'
S S 0.1246 0.1234 'International Tables Vol C Tables 4.2.6.8 and 6.1.1.4'

loop_
_geom_angle_atom_site_label_1
_geom_angle_atom_site_label_2
_geom_angle_atom_site_label_3
_geom_angle
O2 S1 O1 120.5(2)
O2 S1 N1 107.14(16)
O1 S1 N1 105.40(17)
O2 S1 C13 107.24(17)
O1 S1 C13 108.81(16)
N1 S1 C13 107.05(15)
C4 N1 C1 109.3(3)
C4 N1 S1 122.5(2)
C1 N1 S1 118.3(2)
N1 C1 C2 105.0(3)
C3 C2 C1 105.5(3)
C8 C3 C4 119.9(3)
C8 C3 C2 130.2(3)
C4 C3 C2 109.8(3)
C5 C4 C3 121.7(3)
C5 C4 N1 129.3(3)
C3 C4 N1 108.9(3)
C4 C5 C6 119.2(3)
C12 C6 C5 121.5(3)
C12 C6 C7 119.1(3)
C5 C6 C7 119.4(3)
C9 C7 C8 122.3(3)
C9 C7 C6 118.2(4)
C8 C7 C6 119.5(3)
C3 C8 C7 120.2(3)
C10 C9 C7 120.5(4)
C9 C10 C11 121.6(4)
C12 C11 C10 119.5(4)
C11 C12 C6 121.1(4)
C18 C13 C14 119.8(3)
C18 C13 S1 119.6(3)
C14 C13 S1 120.6(3)
C15 C14 C13 119.1(3)
C14 C15 C16 121.5(3)
C17 C16 C15 117.7(3)
C17 C16 C19 122.2(3)
C15 C16 C19 120.1(3)
C18 C17 C16 122.0(3)
C17 C18 C13 119.8(3)

loop_
_geom_bond_atom_site_label_1
_geom_bond_atom_site_label_2
_geom_bond_distance
S1 O2 1.431(3)
S1 O1 1.432(3)
S1 N1 1.644(3)
S1 C13 1.756(3)
N1 C4 1.427(4)
N1 C1 1.498(5)
C1 C2 1.511(6)
C2 C3 1.490(5)
C3 C8 1.362(5)
C3 C4 1.419(5)
C4 C5 1.362(5)
C5 C6 1.414(5)
C6 C12 1.407(6)
C6 C7 1.426(5)
C7 C9 1.411(5)
C7 C8 1.410(5)
C9 C10 1.363(6)
C10 C11 1.387(7)
C11 C12 1.366(6)
C13 C18 1.382(5)
C13 C14 1.386(5)
C14 C15 1.369(5)
C15 C16 1.392(5)
C16 C17 1.371(5)
C16 C19 1.497(5)
C17 C18 1.359(5)
